data_7118170
loop_
_publ_author_name
'Qiang Sha'
'Hadi Arman'
'Michael P. Doyle'

_publ_section_title
;
 Asymmetric synthesis of 1H-pyrrol-3(2H)-ones from 2,3-diketoesters by
 combination of aldol condensation with benzilic acid rearrangement
;
_journal_name_full Chem.Commun.
_journal_page_first 108
_journal_paper_doi 10.1039/C5cc07780J
_journal_volume 52
_journal_year 2016
_chemical_absolute_configuration ad
_chemical_formula_moiety 'C23 H22 Cl N O3'
_chemical_formula_sum 'C23 H22 Cl N O3'
_chemical_formula_weight 395.86
_space_group_crystal_system orthorhombic
_space_group_IT_number 19
_space_group_name_Hall 'P 2ac 2ab'
_space_group_name_H-M_alt 'P 21 21 21'
_symmetry_space_group_name_Hall 'P 2ac 2ab'
_symmetry_space_group_name_H-M 'P 21 21 21'
_atom_sites_solution_hydrogens geom
_atom_sites_solution_primary direct
_audit_creation_date 2015-07-27
_audit_creation_method
;
Olex2 1.2
(compiled 2015.01.26 svn.r3150 for OlexSys, GUI svn.r4998)
;
_audit_update_record
;
2015-08-06 deposited with the CCDC.
2015-10-15 downloaded from the CCDC.
;
_cell_angle_alpha 90
_cell_angle_beta 90
_cell_angle_gamma 90
_cell_formula_units_Z 4
_cell_length_a 9.258(2)
_cell_length_b 9.554(2)
_cell_length_c 22.789(5)
_cell_measurement_reflns_used 8517
_cell_measurement_temperature 293
_cell_measurement_theta_max 40.2
_cell_measurement_theta_min 2.3
_cell_volume 2015.7(8)
_computing_cell_refinement
;
CrystalClear-SM Expert 2.0 r15 (Rigaku, 2011)
;
_computing_data_collection
;
CrystalClear-SM Expert 2.0 r15 (Rigaku, 2011)
;
_computing_data_reduction
;
CrystalClear-SM Expert 2.0 r15 (Rigaku, 2011)
;
_computing_molecular_graphics 'Olex2 (Dolomanov et al., 2009)'
_computing_publication_material 'Olex2 (Dolomanov et al., 2009)'
_computing_structure_refinement 'ShelXL (Sheldrick, 2008)'
_computing_structure_solution 'ShelXT (Sheldrick, 2015)'
_diffrn_ambient_temperature 293
_diffrn_detector CCD
_diffrn_detector_area_resol_mean 28.5714
_diffrn_measured_fraction_theta_full 0.990
_diffrn_measured_fraction_theta_max 0.990
_diffrn_measurement_details
;
scan:
    Number of images: 270
               Slice: -125.0000 - 10.0000
         Image width: 0.5000
            Exp time: 50.0000
       Rotation axis: Omega
               Omega: 0.0000
               Kappa: 0.0000
                 Phi: 270.0000
                 XTD: 35.0267
              2theta: -34.8839
scan:
    Number of images: 126
               Slice: -68.0000 - -5.0000
         Image width: 0.5000
            Exp time: 50.0000
       Rotation axis: Omega
               Omega: 0.0000
               Kappa: 70.0000
                 Phi: 180.0000
                 XTD: 35.0267
              2theta: -34.8839
;
_diffrn_measurement_device
;
AFC12 (Right): Kappa 3 circle
;
_diffrn_measurement_device_type
;
Rigaku Saturn724 (2x2 bin mode)
;
_diffrn_measurement_method 'profile data from \w-scans'
_diffrn_measurement_specimen_support Fiber
_diffrn_orient_matrix_type d*Trek
_diffrn_orient_matrix_UB_11 0.002650
_diffrn_orient_matrix_UB_12 -0.024454
_diffrn_orient_matrix_UB_13 -0.105177
_diffrn_orient_matrix_UB_21 -0.026935
_diffrn_orient_matrix_UB_22 0.098363
_diffrn_orient_matrix_UB_23 -0.023548
_diffrn_orient_matrix_UB_31 0.042389
_diffrn_orient_matrix_UB_32 0.011238
_diffrn_orient_matrix_UB_33 -0.001545
_diffrn_radiation_monochromator 'Graphite Monochromator'
_diffrn_radiation_type MoK\a
_diffrn_radiation_wavelength 0.71075
_diffrn_reflns_av_R_equivalents 0.0562
_diffrn_reflns_av_unetI/netI 0.0419
_diffrn_reflns_laue_measured_fraction_full 0.990
_diffrn_reflns_laue_measured_fraction_max 0.990
_diffrn_reflns_limit_h_max 11
_diffrn_reflns_limit_h_min -4
_diffrn_reflns_limit_k_max 11
_diffrn_reflns_limit_k_min -6
_diffrn_reflns_limit_l_max 25
_diffrn_reflns_limit_l_min -27
_diffrn_reflns_number 7560
_diffrn_reflns_point_group_measured_fraction_full 0.989
_diffrn_reflns_point_group_measured_fraction_max 0.989
_diffrn_reflns_theta_full 25.242
_diffrn_reflns_theta_max 25.493
_diffrn_reflns_theta_min 2.312
_diffrn_source 'Sealed Tube'
_diffrn_source_current 40.0
_diffrn_source_power 2.0
_diffrn_source_voltage 50.0
_exptl_absorpt_coefficient_mu 0.213
_exptl_absorpt_correction_T_max 1.000
_exptl_absorpt_correction_T_min 0.521
_exptl_absorpt_correction_type multi-scan
_exptl_absorpt_process_details 'ABSCOR (Higashi, 1995)'
_exptl_crystal_colour 'clear colourless'
_exptl_crystal_colour_lustre clear
_exptl_crystal_colour_modifier .
_exptl_crystal_colour_primary colourless
_exptl_crystal_density_diffrn 1.304
_exptl_crystal_description irregular
_exptl_crystal_F_000 832
_exptl_crystal_size_max 0.5
_exptl_crystal_size_mid 0.4
_exptl_crystal_size_min 0.23
_refine_diff_density_max 0.197
_refine_diff_density_min -0.268
_refine_diff_density_rms 0.038
_refine_ls_abs_structure_details
;
 Flack x determined using 1363 quotients [(I+)-(I-)]/[(I+)+(I-)]
 (Parsons, Flack and Wagner, Acta Cryst. B69 (2013) 249-259).
;
_refine_ls_abs_structure_Flack -0.04(5)
_refine_ls_extinction_coef 0.024(6)
_refine_ls_extinction_expression Fc^*^=kFc[1+0.001xFc^2^\l^3^/sin(2\q)]^-1/4^
_refine_ls_extinction_method 'SHELXL-2014/7 (Sheldrick 2014'
_refine_ls_goodness_of_fit_ref 1.062
_refine_ls_hydrogen_treatment constr
_refine_ls_matrix_type full
_refine_ls_number_parameters 255
_refine_ls_number_reflns 3718
_refine_ls_number_restraints 0
_refine_ls_restrained_S_all 1.062
_refine_ls_R_factor_all 0.0444
_refine_ls_R_factor_gt 0.0421
_refine_ls_shift/su_max 0.000
_refine_ls_shift/su_mean 0.000
_refine_ls_structure_factor_coef Fsqd
_refine_ls_weighting_details 'w=1/[\s^2^(Fo^2^)+(0.0700P)^2^+0.1140P] where P=(Fo^2^+2Fc^2^)/3'
_refine_ls_weighting_scheme calc
_refine_ls_wR_factor_gt 0.1117
_refine_ls_wR_factor_ref 0.1149
_reflns_Friedel_coverage 0.736
_reflns_friedel_fraction_full 0.989
_reflns_friedel_fraction_max 0.989
_reflns_number_gt 3490
_reflns_number_total 3718
_reflns_threshold_expression 'I > 2\s(I)'
_cod_data_source_file c5cc07780j2.cif
_cod_data_source_block cd1350
_cod_original_cell_volume 2015.8(9)
_cod_database_code 7118170
_shelx_space_group_comment
;
The symmetry employed for this shelxl refinement is uniquely defined
by the following loop, which should always be used as a source of
symmetry information in preference to the above space-group names.
They are only intended as comments.
;
_olex2_refinement_description
;
1. Fixed Uiso
 At 1.2 times of:
  All C(H) groups, All C(H,H) groups
 At 1.5 times of:
  All C(H,H,H) groups
2.a Secondary CH2 refined with riding coordinates:
 C5(H5A,H5B), C17(H17A,H17B), C2(H2A,H2B), C4(H4A,H4B), C3(H3A,H3B)
2.b Aromatic/amide H refined with riding coordinates:
 C10(H10), C13(H13), C14(H14), C23(H23), C22(H22), C11(H11), C19(H19),
 C20(H20), C21(H21)
2.c Idealised Me refined as rotating group:
 C15(H15A,H15B,H15C)
;
_shelx_shelxl_version_number 2014/7
_olex2_exptl_crystal_mounting_method 'glass fiber'
_olex2_submission_special_instructions 'No special instructions were received'

loop_
_space_group_symop_operation_xyz
'x, y, z'
'-x+1/2, -y, z+1/2'
'-x, y+1/2, -z+1/2'
'x+1/2, -y+1/2, -z'

loop_
_atom_site_label
_atom_site_type_symbol
_atom_site_fract_x
_atom_site_fract_y
_atom_site_fract_z
_atom_site_U_iso_or_equiv
_atom_site_adp_type
_atom_site_occupancy
_atom_site_site_symmetry_order
_atom_site_calc_flag
_atom_site_refinement_flags_posn
_atom_site_refinement_flags_adp
_atom_site_refinement_flags_occupancy
_atom_site_disorder_assembly
_atom_site_disorder_group
Cl1 Cl 0.31252(12) 0.72251(11) 0.58334(3) 0.0773(3) Uani 1 1 d . . . . .
O2 O 0.5565(2) 0.2747(2) 0.33621(10) 0.0615(6) Uani 1 1 d . . . . .
O3 O 0.3132(2) 0.2687(2) 0.33578(8) 0.0473(5) Uani 1 1 d . . . . .
O1 O 0.4332(2) 0.4071(2) 0.19951(8) 0.0497(5) Uani 1 1 d . . . . .
N1 N 0.3149(2) 0.5591(2) 0.33221(9) 0.0443(5) Uani 1 1 d . . . . .
C6 C 0.2418(3) 0.5551(3) 0.23661(11) 0.0408(5) Uani 1 1 d . . . . .
C5 C 0.1526(3) 0.5951(3) 0.18418(12) 0.0504(6) Uani 1 1 d . . . . .
H5A H 0.0896 0.5181 0.1735 0.061 Uiso 1 1 calc R . . . .
H5B H 0.2154 0.6148 0.1511 0.061 Uiso 1 1 calc R . . . .
C16 C 0.4420(3) 0.3304(3) 0.32696(11) 0.0413(5) Uani 1 1 d . . . . .
C8 C 0.4277(3) 0.4785(2) 0.30273(10) 0.0391(5) Uani 1 1 d . . . . .
C7 C 0.3695(3) 0.4715(2) 0.23813(10) 0.0396(5) Uani 1 1 d . . . . .
C9 C 0.3180(3) 0.5990(3) 0.39305(10) 0.0400(5) Uani 1 1 d . . . . .
C18 C 0.2965(3) 0.1181(3) 0.42249(12) 0.0459(6) Uani 1 1 d . . . . .
C10 C 0.3879(3) 0.7197(3) 0.41080(12) 0.0498(6) Uani 1 1 d . . . . .
H10 H 0.4352 0.7753 0.3834 0.060 Uiso 1 1 calc R . . . .
C1 C 0.2162(3) 0.6037(3) 0.29205(11) 0.0416(5) Uani 1 1 d . . . . .
C17 C 0.3152(4) 0.1237(3) 0.35700(13) 0.0524(7) Uani 1 1 d . . . . .
H17A H 0.4062 0.0802 0.3464 0.063 Uiso 1 1 calc R . . . .
H17B H 0.2381 0.0713 0.3383 0.063 Uiso 1 1 calc R . . . .
C15 C 0.5742(3) 0.5521(3) 0.30282(13) 0.0506(6) Uani 1 1 d . . . . .
H15A H 0.5627 0.6464 0.2890 0.076 Uiso 1 1 calc GR . . . .
H15B H 0.6397 0.5028 0.2775 0.076 Uiso 1 1 calc GR . . . .
H15C H 0.6123 0.5535 0.3420 0.076 Uiso 1 1 calc GR . . . .
C13 C 0.2477(4) 0.5540(3) 0.49276(12) 0.0571(7) Uani 1 1 d . . . . .
H13 H 0.2011 0.4984 0.5204 0.069 Uiso 1 1 calc R . . . .
C14 C 0.2480(3) 0.5159(3) 0.43389(12) 0.0532(7) Uani 1 1 d . . . . .
H14 H 0.2012 0.4346 0.4219 0.064 Uiso 1 1 calc R . . . .
C23 C 0.4023(4) 0.1680(4) 0.45990(13) 0.0594(8) Uani 1 1 d . . . . .
H23 H 0.4869 0.2048 0.4442 0.071 Uiso 1 1 calc R . . . .
C2 C 0.0942(4) 0.6987(4) 0.30769(14) 0.0642(8) Uani 1 1 d . . . . .
H2A H 0.1318 0.7908 0.3170 0.077 Uiso 1 1 calc R . . . .
H2B H 0.0454 0.6629 0.3422 0.077 Uiso 1 1 calc R . . . .
C12 C 0.3169(3) 0.6748(3) 0.50964(11) 0.0488(6) Uani 1 1 d . . . . .
C22 C 0.3847(4) 0.1641(4) 0.52033(15) 0.0679(9) Uani 1 1 d . . . . .
H22 H 0.4561 0.1998 0.5449 0.081 Uiso 1 1 calc R . . . .
C11 C 0.3873(3) 0.7580(3) 0.46950(12) 0.0534(7) Uani 1 1 d . . . . .
H11 H 0.4340 0.8392 0.4816 0.064 Uiso 1 1 calc R . . . .
C19 C 0.1722(3) 0.0602(3) 0.44700(15) 0.0592(7) Uani 1 1 d . . . . .
H19 H 0.0999 0.0252 0.4228 0.071 Uiso 1 1 calc R . . . .
C4 C 0.0621(4) 0.7243(4) 0.19839(15) 0.0634(8) Uani 1 1 d . . . . .
H4A H 0.1242 0.8061 0.1991 0.076 Uiso 1 1 calc R . . . .
H4B H -0.0093 0.7379 0.1678 0.076 Uiso 1 1 calc R . . . .
C3 C -0.0138(4) 0.7103(5) 0.25712(17) 0.0720(9) Uani 1 1 d . . . . .
H3A H -0.0748 0.6277 0.2566 0.086 Uiso 1 1 calc R . . . .
H3B H -0.0752 0.7912 0.2634 0.086 Uiso 1 1 calc R . . . .
C20 C 0.1565(4) 0.0549(4) 0.50728(16) 0.0705(9) Uani 1 1 d . . . . .
H20 H 0.0738 0.0151 0.5233 0.085 Uiso 1 1 calc R . . . .
C21 C 0.2610(4) 0.1073(4) 0.54371(15) 0.0672(9) Uani 1 1 d . . . . .
H21 H 0.2483 0.1044 0.5842 0.081 Uiso 1 1 calc R . . . .

loop_
_atom_site_aniso_label
_atom_site_aniso_U_11
_atom_site_aniso_U_22
_atom_site_aniso_U_33
_atom_site_aniso_U_23
_atom_site_aniso_U_13
_atom_site_aniso_U_12
Cl1 0.1028(7) 0.0908(6) 0.0383(4) -0.0087(4) -0.0044(4) 0.0125(6)
O2 0.0453(11) 0.0534(11) 0.0857(15) 0.0179(11) 0.0065(10) 0.0127(10)
O3 0.0450(10) 0.0464(10) 0.0504(10) 0.0085(8) 0.0011(8) -0.0012(8)
O1 0.0599(11) 0.0488(9) 0.0403(9) -0.0055(8) 0.0091(8) 0.0052(9)
N1 0.0455(11) 0.0509(11) 0.0366(10) -0.0075(9) -0.0010(9) 0.0151(10)
C6 0.0413(12) 0.0396(12) 0.0414(12) -0.0001(10) -0.0023(10) 0.0008(10)
C5 0.0499(14) 0.0573(15) 0.0440(14) 0.0018(12) -0.0111(11) -0.0019(13)
C16 0.0431(13) 0.0410(12) 0.0396(12) 0.0007(10) 0.0052(10) 0.0048(11)
C8 0.0378(12) 0.0390(11) 0.0404(11) -0.0011(10) 0.0028(10) 0.0058(10)
C7 0.0439(13) 0.0346(10) 0.0404(12) 0.0010(10) 0.0020(10) -0.0020(10)
C9 0.0415(12) 0.0432(12) 0.0354(11) -0.0037(10) -0.0007(9) 0.0086(11)
C18 0.0471(13) 0.0394(12) 0.0513(14) 0.0064(11) 0.0041(11) 0.0007(11)
C10 0.0611(16) 0.0424(12) 0.0460(13) -0.0015(11) 0.0066(12) -0.0009(13)
C1 0.0396(12) 0.0417(12) 0.0436(13) -0.0021(10) -0.0029(9) 0.0035(11)
C17 0.0599(16) 0.0424(13) 0.0550(15) 0.0024(12) 0.0016(13) -0.0029(13)
C15 0.0464(14) 0.0477(13) 0.0578(15) 0.0005(13) -0.0024(12) -0.0038(12)
C13 0.0686(18) 0.0592(16) 0.0437(14) 0.0001(12) 0.0175(13) -0.0031(15)
C14 0.0559(15) 0.0533(15) 0.0504(14) -0.0069(12) 0.0066(13) -0.0085(13)
C23 0.0520(16) 0.0692(19) 0.0568(16) 0.0141(14) 0.0017(13) -0.0130(15)
C2 0.0606(17) 0.0731(19) 0.0590(17) -0.0124(16) -0.0072(14) 0.0277(16)
C12 0.0515(15) 0.0550(14) 0.0398(13) -0.0023(12) -0.0019(11) 0.0089(13)
C22 0.073(2) 0.074(2) 0.0568(17) 0.0072(16) -0.0055(16) -0.0087(18)
C11 0.0621(17) 0.0480(14) 0.0500(15) -0.0084(12) -0.0001(12) -0.0062(13)
C19 0.0462(15) 0.0603(17) 0.0712(18) 0.0043(15) 0.0039(13) -0.0066(14)
C4 0.0582(18) 0.0644(18) 0.0675(18) 0.0070(16) -0.0171(15) 0.0088(16)
C3 0.0536(18) 0.085(2) 0.078(2) -0.0062(19) -0.0121(15) 0.0251(18)
C20 0.0590(18) 0.077(2) 0.075(2) 0.0119(18) 0.0244(16) -0.0057(17)
C21 0.079(2) 0.071(2) 0.0521(16) 0.0091(15) 0.0147(15) 0.0019(18)

loop_
_atom_type_symbol
_atom_type_description
_atom_type_scat_dispersion_real
_atom_type_scat_dispersion_imag
_atom_type_scat_source
Cl Cl 0.1484 0.1585 'International Tables Vol C Tables 4.2.6.8 and 6.1.1.4'
N N 0.0061 0.0033 'International Tables Vol C Tables 4.2.6.8 and 6.1.1.4'
O O 0.0106 0.0060 'International Tables Vol C Tables 4.2.6.8 and 6.1.1.4'
C C 0.0033 0.0016 'International Tables Vol C Tables 4.2.6.8 and 6.1.1.4'
H H 0.0000 0.0000 'International Tables Vol C Tables 4.2.6.8 and 6.1.1.4'

loop_
_geom_angle_atom_site_label_1
_geom_angle_atom_site_label_2
_geom_angle_atom_site_label_3
_geom_angle
_geom_angle_site_symmetry_1
_geom_angle_site_symmetry_3
C16 O3 C17 116.9(2) . .
C9 N1 C8 124.6(2) . .
C1 N1 C8 109.62(19) . .
C1 N1 C9 125.3(2) . .
C7 C6 C5 128.1(2) . .
C1 C6 C5 123.6(2) . .
C1 C6 C7 108.2(2) . .
C6 C5 H5A 109.7 . .
C6 C5 H5B 109.7 . .
C6 C5 C4 109.8(2) . .
H5A C5 H5B 108.2 . .
C4 C5 H5A 109.7 . .
C4 C5 H5B 109.7 . .
O2 C16 O3 124.0(2) . .
O2 C16 C8 123.4(2) . .
O3 C16 C8 112.6(2) . .
N1 C8 C16 112.6(2) . .
N1 C8 C7 102.02(18) . .
N1 C8 C15 113.0(2) . .
C16 C8 C7 109.28(19) . .
C16 C8 C15 110.5(2) . .
C15 C8 C7 109.0(2) . .
O1 C7 C6 131.5(2) . .
O1 C7 C8 122.0(2) . .
C6 C7 C8 106.5(2) . .
C10 C9 N1 120.8(2) . .
C10 C9 C14 120.0(2) . .
C14 C9 N1 119.1(2) . .
C23 C18 C17 121.2(2) . .
C23 C18 C19 118.3(3) . .
C19 C18 C17 120.5(3) . .
C9 C10 H10 120.0 . .
C9 C10 C11 120.0(3) . .
C11 C10 H10 120.0 . .
N1 C1 C6 113.5(2) . .
N1 C1 C2 122.5(2) . .
C6 C1 C2 124.0(2) . .
O3 C17 C18 111.0(2) . .
O3 C17 H17A 109.4 . .
O3 C17 H17B 109.4 . .
C18 C17 H17A 109.4 . .
C18 C17 H17B 109.4 . .
H17A C17 H17B 108.0 . .
C8 C15 H15A 109.5 . .
C8 C15 H15B 109.5 . .
C8 C15 H15C 109.5 . .
H15A C15 H15B 109.5 . .
H15A C15 H15C 109.5 . .
H15B C15 H15C 109.5 . .
C14 C13 H13 120.4 . .
C12 C13 H13 120.4 . .
C12 C13 C14 119.3(3) . .
C9 C14 C13 120.0(3) . .
C9 C14 H14 120.0 . .
C13 C14 H14 120.0 . .
C18 C23 H23 119.3 . .
C18 C23 C22 121.3(3) . .
C22 C23 H23 119.3 . .
C1 C2 H2A 109.4 . .
C1 C2 H2B 109.4 . .
C1 C2 C3 111.0(3) . .
H2A C2 H2B 108.0 . .
C3 C2 H2A 109.4 . .
C3 C2 H2B 109.4 . .
C13 C12 Cl1 118.6(2) . .
C13 C12 C11 121.3(3) . .
C11 C12 Cl1 120.0(2) . .
C23 C22 H22 120.2 . .
C21 C22 C23 119.5(3) . .
C21 C22 H22 120.2 . .
C10 C11 H11 120.3 . .
C12 C11 C10 119.4(3) . .
C12 C11 H11 120.3 . .
C18 C19 H19 120.0 . .
C20 C19 C18 120.0(3) . .
C20 C19 H19 120.0 . .
C5 C4 H4A 109.3 . .
C5 C4 H4B 109.3 . .
H4A C4 H4B 107.9 . .
C3 C4 C5 111.7(3) . .
C3 C4 H4A 109.3 . .
C3 C4 H4B 109.3 . .
C2 C3 H3A 109.3 . .
C2 C3 H3B 109.3 . .
C4 C3 C2 111.6(3) . .
C4 C3 H3A 109.3 . .
C4 C3 H3B 109.3 . .
H3A C3 H3B 108.0 . .
C19 C20 H20 119.5 . .
C21 C20 C19 121.0(3) . .
C21 C20 H20 119.5 . .
C22 C21 H21 120.1 . .
C20 C21 C22 119.9(3) . .
C20 C21 H21 120.1 . .

loop_
_geom_bond_atom_site_label_1
_geom_bond_atom_site_label_2
_geom_bond_distance
_geom_bond_site_symmetry_2
Cl1 C12 1.741(3) .
O2 C16 1.204(3) .
O3 C16 1.346(3) .
O3 C17 1.468(3) .
O1 C7 1.225(3) .
N1 C8 1.462(3) .
N1 C9 1.438(3) .
N1 C1 1.362(3) .
C6 C5 1.502(4) .
C6 C7 1.427(4) .
C6 C1 1.367(4) .
C5 H5A 0.9700 .
C5 H5B 0.9700 .
C5 C4 1.526(4) .
C16 C8 1.524(3) .
C8 C7 1.569(3) .
C8 C15 1.528(4) .
C9 C10 1.383(4) .
C9 C14 1.385(4) .
C18 C17 1.503(4) .
C18 C23 1.383(4) .
C18 C19 1.393(4) .
C10 H10 0.9300 .
C10 C11 1.387(4) .
C1 C2 1.491(4) .
C17 H17A 0.9700 .
C17 H17B 0.9700 .
C15 H15A 0.9600 .
C15 H15B 0.9600 .
C15 H15C 0.9600 .
C13 H13 0.9300 .
C13 C14 1.390(4) .
C13 C12 1.375(4) .
C14 H14 0.9300 .
C23 H23 0.9300 .
C23 C22 1.387(5) .
C2 H2A 0.9700 .
C2 H2B 0.9700 .
C2 C3 1.530(5) .
C12 C11 1.376(4) .
C22 H22 0.9300 .
C22 C21 1.375(5) .
C11 H11 0.9300 .
C19 H19 0.9300 .
C19 C20 1.382(5) .
C4 H4A 0.9700 .
C4 H4B 0.9700 .
C4 C3 1.518(5) .
C3 H3A 0.9700 .
C3 H3B 0.9700 .
C20 H20 0.9300 .
C20 C21 1.370(6) .
C21 H21 0.9300 .

loop_
_geom_torsion_atom_site_label_1
_geom_torsion_atom_site_label_2
_geom_torsion_atom_site_label_3
_geom_torsion_atom_site_label_4
_geom_torsion
_geom_torsion_site_symmetry_1
_geom_torsion_site_symmetry_2
_geom_torsion_site_symmetry_3
_geom_torsion_site_symmetry_4
Cl1 C12 C11 C10 -179.0(2) . . . .
O2 C16 C8 N1 -137.6(3) . . . .
O2 C16 C8 C7 109.7(3) . . . .
O2 C16 C8 C15 -10.2(4) . . . .
O3 C16 C8 N1 43.5(3) . . . .
O3 C16 C8 C7 -69.2(3) . . . .
O3 C16 C8 C15 170.9(2) . . . .
N1 C8 C7 O1 -177.6(2) . . . .
N1 C8 C7 C6 4.6(2) . . . .
N1 C9 C10 C11 178.7(3) . . . .
N1 C9 C14 C13 -178.9(3) . . . .
N1 C1 C2 C3 -169.9(3) . . . .
C6 C5 C4 C3 -47.1(4) . . . .
C6 C1 C2 C3 11.3(5) . . . .
C5 C6 C7 O1 -4.2(5) . . . .
C5 C6 C7 C8 173.3(2) . . . .
C5 C6 C1 N1 -176.9(2) . . . .
C5 C6 C1 C2 2.0(4) . . . .
C5 C4 C3 C2 62.9(4) . . . .
C16 O3 C17 C18 97.2(3) . . . .
C16 C8 C7 O1 -58.1(3) . . . .
C16 C8 C7 C6 124.0(2) . . . .
C8 N1 C9 C10 85.9(3) . . . .
C8 N1 C9 C14 -95.1(3) . . . .
C8 N1 C1 C6 4.1(3) . . . .
C8 N1 C1 C2 -174.9(3) . . . .
C7 C6 C5 C4 -159.4(3) . . . .
C7 C6 C1 N1 -0.8(3) . . . .
C7 C6 C1 C2 178.1(3) . . . .
C9 N1 C8 C16 64.7(3) . . . .
C9 N1 C8 C7 -178.2(2) . . . .
C9 N1 C8 C15 -61.4(3) . . . .
C9 N1 C1 C6 177.1(2) . . . .
C9 N1 C1 C2 -1.8(4) . . . .
C9 C10 C11 C12 0.1(4) . . . .
C18 C23 C22 C21 1.3(6) . . . .
C18 C19 C20 C21 0.7(6) . . . .
C10 C9 C14 C13 0.1(4) . . . .
C1 N1 C8 C16 -122.2(2) . . . .
C1 N1 C8 C7 -5.1(3) . . . .
C1 N1 C8 C15 111.7(3) . . . .
C1 N1 C9 C10 -86.2(3) . . . .
C1 N1 C9 C14 92.8(3) . . . .
C1 C6 C5 C4 15.9(4) . . . .
C1 C6 C7 O1 179.9(3) . . . .
C1 C6 C7 C8 -2.5(3) . . . .
C1 C2 C3 C4 -42.5(4) . . . .
C17 O3 C16 O2 -1.1(4) . . . .
C17 O3 C16 C8 177.8(2) . . . .
C17 C18 C23 C22 179.4(3) . . . .
C17 C18 C19 C20 179.6(3) . . . .
C15 C8 C7 O1 62.7(3) . . . .
C15 C8 C7 C6 -115.1(2) . . . .
C13 C12 C11 C10 0.3(5) . . . .
C14 C9 C10 C11 -0.3(4) . . . .
C14 C13 C12 Cl1 178.8(2) . . . .
C14 C13 C12 C11 -0.5(5) . . . .
C23 C18 C17 O3 -68.0(4) . . . .
C23 C18 C19 C20 0.6(5) . . . .
C23 C22 C21 C20 0.1(6) . . . .
C12 C13 C14 C9 0.3(5) . . . .
C19 C18 C17 O3 113.0(3) . . . .
C19 C18 C23 C22 -1.6(5) . . . .
C19 C20 C21 C22 -1.1(6) . . . .
